data_4114709
loop_
_publ_author_name
'Svilen Bobev'
'Slavi C. Sevov'

_publ_section_title
;
 Naked Clusters of 56 Tin Atoms in the Solid State
;
_journal_name_full 'Journal of the American Chemical Society'
_journal_page_first 3359
_journal_page_last 3365
_journal_paper_doi 10.1021/ja012549j
_journal_volume 124
_journal_year 2002
_chemical_formula_moiety Ba16Na204Sn309.50
_chemical_formula_sum 'Ba16 Na204 Sn309.5'
_chemical_formula_weight 43621.96
_chemical_name_common Ba16Na204Sn309.50
_chemical_name_systematic
;
 ?
;
_space_group_IT_number 216
_symmetry_cell_setting cubic
_symmetry_space_group_name_Hall 'F -4 2 3'
_symmetry_space_group_name_H-M 'F -4 3 m'
_atom_sites_solution_hydrogens geom
_atom_sites_solution_primary direct
_atom_sites_solution_secondary difmap
_audit_creation_method SHELXL-97
_cell_angle_alpha 90.00
_cell_angle_beta 90.00
_cell_angle_gamma 90.00
_cell_formula_units_Z 1
_cell_length_a 25.2029(6)
_cell_length_b 25.2029(6)
_cell_length_c 25.2029(6)
_cell_measurement_reflns_used 25
_cell_measurement_temperature 293(2)
_cell_measurement_theta_max 16.18
_cell_measurement_theta_min 13.29
_cell_volume 16008.5(7)
_computing_cell_refinement CAD4_(Enraf-Nonius,_1977)
_computing_data_collection CAD4_(Enraf-Nonius,_1977)
_computing_data_reduction SDS_Package_(Enraf-Nonius,_1985)
_computing_molecular_graphics 'SHELXTL (Siemens, 1994)'
_computing_publication_material 'SHELXTL (Siemens, 1994)'
_computing_structure_refinement 'SHELXL-97 (Sheldrick, 1997)'
_computing_structure_solution 'SHELXS-97 (Sheldrick, 1990)'
_diffrn_ambient_temperature 293(2)
_diffrn_measured_fraction_theta_full 0.998
_diffrn_measured_fraction_theta_max 0.998
_diffrn_measurement_device_type Enraf_Nonius_CAD4
_diffrn_measurement_method omega-2theta
_diffrn_radiation_monochromator graphite
_diffrn_radiation_source 'fine-focus sealed tube'
_diffrn_radiation_type Mok\a
_diffrn_radiation_wavelength 0.71073
_diffrn_reflns_av_R_equivalents 0.0533
_diffrn_reflns_av_sigmaI/netI 0.0307
_diffrn_reflns_limit_h_max 35
_diffrn_reflns_limit_h_min 0
_diffrn_reflns_limit_k_max 35
_diffrn_reflns_limit_k_min 0
_diffrn_reflns_limit_l_max 35
_diffrn_reflns_limit_l_min 0
_diffrn_reflns_number 6172
_diffrn_reflns_theta_full 29.93
_diffrn_reflns_theta_max 29.93
_diffrn_reflns_theta_min 2.29
_diffrn_standards_interval_count 200
_diffrn_standards_interval_time 120
_diffrn_standards_number 3
_exptl_absorpt_coefficient_mu 12.925
_exptl_absorpt_correction_T_max 0.4245
_exptl_absorpt_correction_T_min 0.3061
_exptl_absorpt_correction_type psi-scan
_exptl_absorpt_process_details 'average of 4 psi-scans'
_exptl_crystal_colour grey-metallic
_exptl_crystal_density_diffrn 4.525
_exptl_crystal_description bar
_exptl_crystal_F_000 18615
_exptl_crystal_size_max 0.12
_exptl_crystal_size_mid 0.10
_exptl_crystal_size_min 0.08
_refine_diff_density_max 3.638
_refine_diff_density_min -2.068
_refine_diff_density_rms 0.250
_refine_ls_abs_structure_details 'Flack H D (1983), Acta Cryst. A39, 876-881'
_refine_ls_abs_structure_Flack 0.00(16)
_refine_ls_extinction_method none
_refine_ls_goodness_of_fit_ref 1.081
_refine_ls_hydrogen_treatment mixed
_refine_ls_matrix_type full
_refine_ls_number_parameters 95
_refine_ls_number_reflns 1216
_refine_ls_number_restraints 0
_refine_ls_restrained_S_all 1.081
_refine_ls_R_factor_all 0.0498
_refine_ls_R_factor_gt 0.0404
_refine_ls_shift/su_max 0.007
_refine_ls_shift/su_mean 0.001
_refine_ls_structure_factor_coef Fsqd
_refine_ls_weighting_details 'calc w=1/[\s^2^(Fo^2^)+(0.0593P)^2^+496.8575P] where P=(Fo^2^+2Fc^2^)/3'
_refine_ls_weighting_scheme calc
_refine_ls_wR_factor_gt 0.1034
_refine_ls_wR_factor_ref 0.1091
_reflns_number_gt 1054
_reflns_number_total 1216
_reflns_threshold_expression >2sigma(I)
_cod_data_source_file ja012549j_4.cif
_cod_data_source_block "'CAD4(2)'"
_cod_original_formula_sum 'Ba16 Na204 Sn309.50'
_cod_database_code 4114709

loop_
_symmetry_equiv_pos_as_xyz
'x, y, z'
'-x, -y, z'
'-x, y, -z'
'x, -y, -z'
'z, x, y'
'z, -x, -y'
'-z, -x, y'
'-z, x, -y'
'y, z, x'
'-y, z, -x'
'y, -z, -x'
'-y, -z, x'
'y, x, z'
'-y, -x, z'
'y, -x, -z'
'-y, x, -z'
'x, z, y'
'-x, z, -y'
'-x, -z, y'
'x, -z, -y'
'z, y, x'
'z, -y, -x'
'-z, y, -x'
'-z, -y, x'
'x, y+1/2, z+1/2'
'-x, -y+1/2, z+1/2'
'-x, y+1/2, -z+1/2'
'x, -y+1/2, -z+1/2'
'z, x+1/2, y+1/2'
'z, -x+1/2, -y+1/2'
'-z, -x+1/2, y+1/2'
'-z, x+1/2, -y+1/2'
'y, z+1/2, x+1/2'
'-y, z+1/2, -x+1/2'
'y, -z+1/2, -x+1/2'
'-y, -z+1/2, x+1/2'
'y, x+1/2, z+1/2'
'-y, -x+1/2, z+1/2'
'y, -x+1/2, -z+1/2'
'-y, x+1/2, -z+1/2'
'x, z+1/2, y+1/2'
'-x, z+1/2, -y+1/2'
'-x, -z+1/2, y+1/2'
'x, -z+1/2, -y+1/2'
'z, y+1/2, x+1/2'
'z, -y+1/2, -x+1/2'
'-z, y+1/2, -x+1/2'
'-z, -y+1/2, x+1/2'
'x+1/2, y, z+1/2'
'-x+1/2, -y, z+1/2'
'-x+1/2, y, -z+1/2'
'x+1/2, -y, -z+1/2'
'z+1/2, x, y+1/2'
'z+1/2, -x, -y+1/2'
'-z+1/2, -x, y+1/2'
'-z+1/2, x, -y+1/2'
'y+1/2, z, x+1/2'
'-y+1/2, z, -x+1/2'
'y+1/2, -z, -x+1/2'
'-y+1/2, -z, x+1/2'
'y+1/2, x, z+1/2'
'-y+1/2, -x, z+1/2'
'y+1/2, -x, -z+1/2'
'-y+1/2, x, -z+1/2'
'x+1/2, z, y+1/2'
'-x+1/2, z, -y+1/2'
'-x+1/2, -z, y+1/2'
'x+1/2, -z, -y+1/2'
'z+1/2, y, x+1/2'
'z+1/2, -y, -x+1/2'
'-z+1/2, y, -x+1/2'
'-z+1/2, -y, x+1/2'
'x+1/2, y+1/2, z'
'-x+1/2, -y+1/2, z'
'-x+1/2, y+1/2, -z'
'x+1/2, -y+1/2, -z'
'z+1/2, x+1/2, y'
'z+1/2, -x+1/2, -y'
'-z+1/2, -x+1/2, y'
'-z+1/2, x+1/2, -y'
'y+1/2, z+1/2, x'
'-y+1/2, z+1/2, -x'
'y+1/2, -z+1/2, -x'
'-y+1/2, -z+1/2, x'
'y+1/2, x+1/2, z'
'-y+1/2, -x+1/2, z'
'y+1/2, -x+1/2, -z'
'-y+1/2, x+1/2, -z'
'x+1/2, z+1/2, y'
'-x+1/2, z+1/2, -y'
'-x+1/2, -z+1/2, y'
'x+1/2, -z+1/2, -y'
'z+1/2, y+1/2, x'
'z+1/2, -y+1/2, -x'
'-z+1/2, y+1/2, -x'
'-z+1/2, -y+1/2, x'

loop_
_atom_site_label
_atom_site_type_symbol
_atom_site_fract_x
_atom_site_fract_y
_atom_site_fract_z
_atom_site_U_iso_or_equiv
_atom_site_adp_type
_atom_site_occupancy
_atom_site_symmetry_multiplicity
_atom_site_calc_flag
_atom_site_refinement_flags
Sn1 Sn 0.04893(6) 0.04893(6) 0.04893(6) 0.0314(5) Uani 1 6 d S
Sn2 Sn 0.82112(6) 0.82112(6) 0.82112(6) 0.0451(7) Uani 1 6 d S
Sn3 Sn 0.04062(4) 0.04062(4) 0.16319(6) 0.0300(3) Uani 1 2 d S
Sn4 Sn 0.11093(5) 0.11093(5) 0.75631(7) 0.0411(4) Uani 1 2 d S
Sn5 Sn 0.49843(5) 0.21602(4) 0.63496(4) 0.0355(2) Uani 1 1 d .
Sn6 Sn 0.57616(17) 0.57616(17) 0.57616(17) 0.049(3) Uani 0.401(15) 6 d SP
Sn7A Sn 0.45971(10) 0.45971(10) 0.37883(16) 0.0636(13) Uani 0.767(14) 2 d SP
Sn7B Sn 0.0599(8) 0.4742(8) 0.1072(8) 0.0636(13) Uani 0.116(7) 1 d P
Sn8 Sn 0.1961(2) 0.1961(2) 0.1961(2) 0.126(11) Uani 0.48(3) 6 d SP
Sn9 Sn 0.3048(3) 0.3048(3) 0.3048(3) 0.146(17) Uani 0.40(5) 6 d SP
Sn10 Sn 0.2460(19) 0.3013(4) 0.1704(4) 0.187(18) Uani 0.176(12) 1 d P
Ba1 Ba 0.90416(5) 0.90416(5) 0.90416(5) 0.0353(5) Uani 1 6 d S
Na1 Na 0.5000 0.5000 0.5000 0.018(4) Uani 1 24 d S
Na2 Na 0.6849(10) 0.6849(10) 0.6849(10) 0.109(14) Uani 1 6 d S
Na3 Na 0.1316(6) 0.1316(6) 0.1316(6) 0.073(6) Uani 1 6 d S
Na4 Na 0.2740(9) 0.0000 0.0000 0.22(3) Uani 1 4 d S
Na5 Na 0.5818(8) 0.2500 0.2500 0.066(5) Uani 1 4 d S
Na6 Na 0.0627(11) 0.2500 0.2500 0.077(6) Uani 1 4 d S
Na7 Na 0.1016(4) 0.1016(4) 0.2842(5) 0.062(3) Uani 1 2 d S
Na8 Na 0.1544(5) 0.1544(5) 0.5303(7) 0.083(5) Uani 1 2 d S

loop_
_atom_site_aniso_label
_atom_site_aniso_U_11
_atom_site_aniso_U_22
_atom_site_aniso_U_33
_atom_site_aniso_U_23
_atom_site_aniso_U_13
_atom_site_aniso_U_12
Sn1 0.0314(5) 0.0314(5) 0.0314(5) 0.0007(6) 0.0007(6) 0.0007(6)
Sn2 0.0451(7) 0.0451(7) 0.0451(7) -0.0106(7) -0.0106(7) -0.0106(7)
Sn3 0.0292(4) 0.0292(4) 0.0318(7) 0.0007(4) 0.0007(4) 0.0029(5)
Sn4 0.0431(5) 0.0431(5) 0.0371(8) 0.0110(5) 0.0110(5) 0.0016(7)
Sn5 0.0404(5) 0.0330(5) 0.0332(5) -0.0058(4) 0.0009(5) 0.0014(5)
Sn6 0.049(3) 0.049(3) 0.049(3) -0.0103(17) -0.0103(17) -0.0103(17)
Sn7A 0.0747(19) 0.0747(19) 0.0413(17) -0.0087(9) -0.0087(9) -0.012(2)
Sn7B 0.0747(19) 0.0747(19) 0.0413(17) -0.0087(9) -0.0087(9) -0.012(2)
Sn8 0.126(11) 0.126(11) 0.126(11) -0.056(5) -0.056(5) -0.056(5)
Sn9 0.146(17) 0.146(17) 0.146(17) -0.069(8) -0.069(8) -0.069(8)
Sn10 0.50(5) 0.030(4) 0.025(4) -0.001(3) -0.036(10) -0.009(11)
Ba1 0.0353(5) 0.0353(5) 0.0353(5) -0.0057(5) -0.0057(5) -0.0057(5)
Na1 0.018(4) 0.018(4) 0.018(4) 0.000 0.000 0.000
Na2 0.109(14) 0.109(14) 0.109(14) 0.071(16) 0.071(16) 0.071(16)
Na3 0.073(6) 0.073(6) 0.073(6) 0.006(8) 0.006(8) 0.006(8)
Na4 0.034(10) 0.31(4) 0.31(4) -0.25(5) 0.000 0.000
Na5 0.064(11) 0.067(7) 0.067(7) 0.007(9) 0.000 0.000
Na6 0.13(2) 0.049(6) 0.049(6) -0.018(8) 0.000 0.000
Na7 0.063(4) 0.063(4) 0.059(7) -0.013(4) -0.013(4) 0.001(6)
Na8 0.070(6) 0.070(6) 0.109(13) -0.012(7) -0.012(7) 0.031(7)

loop_
_atom_type_symbol
_atom_type_description
_atom_type_scat_dispersion_real
_atom_type_scat_dispersion_imag
_atom_type_scat_source
Na Na 0.0362 0.0249 'International Tables Vol C Tables 4.2.6.8 and 6.1.1.4'
Sn Sn -0.6537 1.4246 'International Tables Vol C Tables 4.2.6.8 and 6.1.1.4'
Ba Ba -0.3244 2.2819 'International Tables Vol C Tables 4.2.6.8 and 6.1.1.4'

loop_
_geom_angle_atom_site_label_1
_geom_angle_atom_site_label_2
_geom_angle_atom_site_label_3
_geom_angle
_geom_angle_site_symmetry_1
_geom_angle_site_symmetry_3
Sn3 Sn1 Sn3 97.97(7) 5 9
Sn3 Sn1 Sn3 97.97(7) 5 .
Sn3 Sn1 Sn3 97.97(7) 9 .
Sn3 Sn1 Na3 60.61(5) 5 .
Sn3 Sn1 Na3 60.61(5) 9 .
Sn3 Sn1 Na3 60.61(5) . .
Sn3 Sn1 Ba1 70.279(16) 5 3_646
Sn3 Sn1 Ba1 161.26(9) 9 3_646
Sn3 Sn1 Ba1 70.277(16) . 3_646
Na3 Sn1 Ba1 100.65(4) . 3_646
Sn3 Sn1 Ba1 70.279(16) 5 2_664
Sn3 Sn1 Ba1 70.279(16) 9 2_664
Sn3 Sn1 Ba1 161.26(9) . 2_664
Na3 Sn1 Ba1 100.65(4) . 2_664
Ba1 Sn1 Ba1 116.67(2) 3_646 2_664
Sn3 Sn1 Ba1 161.25(9) 5 4_466
Sn3 Sn1 Ba1 70.277(16) 9 4_466
Sn3 Sn1 Ba1 70.278(16) . 4_466
Na3 Sn1 Ba1 100.65(4) . 4_466
Ba1 Sn1 Ba1 116.67(2) 3_646 4_466
Ba1 Sn1 Ba1 116.67(2) 2_664 4_466
Sn4 Sn2 Sn4 108.18(6) 10_656 2_665
Sn4 Sn2 Sn4 108.18(6) 10_656 6_566
Sn4 Sn2 Sn4 108.18(6) 2_665 6_566
Sn4 Sn2 Na2 59.6(6) 10_656 51_656
Sn4 Sn2 Na2 125.89(4) 2_665 51_656
Sn4 Sn2 Na2 125.89(4) 6_566 51_656
Sn4 Sn2 Na2 125.89(4) 10_656 74_665
Sn4 Sn2 Na2 59.6(6) 2_665 74_665
Sn4 Sn2 Na2 125.89(4) 6_566 74_665
Na2 Sn2 Na2 84.8(9) 51_656 74_665
Sn4 Sn2 Na2 125.89(4) 10_656 28_566
Sn4 Sn2 Na2 125.89(4) 2_665 28_566
Sn4 Sn2 Na2 59.6(6) 6_566 28_566
Na2 Sn2 Na2 84.8(9) 51_656 28_566
Na2 Sn2 Na2 84.8(9) 74_665 28_566
Sn4 Sn2 Na5 66.83(12) 10_656 50_665
Sn4 Sn2 Na5 66.83(12) 2_665 50_665
Sn4 Sn2 Na5 170.0(3) 6_566 50_665
Na2 Sn2 Na5 60.0(2) 51_656 50_665
Na2 Sn2 Na5 60.0(2) 74_665 50_665
Na2 Sn2 Na5 130.4(7) 28_566 50_665
Sn4 Sn2 Na5 170.0(3) 10_656 78_566
Sn4 Sn2 Na5 66.83(12) 2_665 78_566
Sn4 Sn2 Na5 66.83(12) 6_566 78_566
Na2 Sn2 Na5 130.4(7) 51_656 78_566
Na2 Sn2 Na5 60.0(2) 74_665 78_566
Na2 Sn2 Na5 60.0(2) 28_566 78_566
Na5 Sn2 Na5 116.61(15) 50_665 78_566
Sn4 Sn2 Na5 66.83(12) 10_656 34_656
Sn4 Sn2 Na5 170.0(3) 2_665 34_656
Sn4 Sn2 Na5 66.83(12) 6_566 34_656
Na2 Sn2 Na5 60.0(2) 51_656 34_656
Na2 Sn2 Na5 130.4(7) 74_665 34_656
Na2 Sn2 Na5 60.0(2) 28_566 34_656
Na5 Sn2 Na5 116.61(15) 50_665 34_656
Na5 Sn2 Na5 116.61(15) 78_566 34_656
Sn4 Sn2 Ba1 69.27(6) 10_656 .
Sn4 Sn2 Ba1 69.27(6) 2_665 .
Sn4 Sn2 Ba1 69.27(6) 6_566 .
Na2 Sn2 Ba1 128.9(6) 51_656 .
Na2 Sn2 Ba1 128.9(6) 74_665 .
Na2 Sn2 Ba1 128.9(6) 28_566 .
Na5 Sn2 Ba1 100.7(2) 50_665 .
Na5 Sn2 Ba1 100.7(2) 78_566 .
Na5 Sn2 Ba1 100.7(2) 34_656 .
Sn1 Sn3 Sn3 95.87(5) . 2
Sn1 Sn3 Sn5 114.85(4) . 77_445
Sn3 Sn3 Sn5 108.52(4) 2 77_445
Sn1 Sn3 Sn5 114.85(4) . 89_445
Sn3 Sn3 Sn5 108.52(4) 2 89_445
Sn5 Sn3 Sn5 112.57(7) 77_445 89_445
Sn1 Sn3 Na4 158.5(2) . 9
Sn3 Sn3 Na4 62.59(19) 2 9
Sn5 Sn3 Na4 75.06(10) 77_445 9
Sn5 Sn3 Na4 75.06(10) 89_445 9
Sn1 Sn3 Na3 70.3(4) . .
Sn3 Sn3 Na3 166.2(4) 2 .
Sn5 Sn3 Na3 78.5(2) 77_445 .
Sn5 Sn3 Na3 78.5(2) 89_445 .
Na4 Sn3 Na3 131.2(4) 9 .
Sn1 Sn3 Na7 138.7(2) . .
Sn3 Sn3 Na7 125.5(2) 2 .
Sn5 Sn3 Na7 56.29(3) 77_445 .
Sn5 Sn3 Na7 56.29(3) 89_445 .
Na4 Sn3 Na7 62.9(3) 9 .
Na3 Sn3 Na7 68.3(4) . .
Sn5 Sn4 Sn5 109.72(7) 78_456 90_546
Sn5 Sn4 Sn2 107.43(6) 78_456 2_665
Sn5 Sn4 Sn2 107.43(6) 90_546 2_665
Sn5 Sn4 Na2 124.57(9) 78_456 73_445
Sn5 Sn4 Na2 124.57(9) 90_546 73_445
Sn2 Sn4 Na2 68.3(7) 2_665 73_445
Sn5 Sn4 Na8 63.5(3) 78_456 33_545
Sn5 Sn4 Na8 127.0(3) 90_546 33_545
Sn2 Sn4 Na8 125.1(2) 2_665 33_545
Na2 Sn4 Na8 74.9(6) 73_445 33_545
Sn5 Sn4 Na8 127.0(3) 78_456 53_455
Sn5 Sn4 Na8 63.5(3) 90_546 53_455
Sn2 Sn4 Na8 125.1(2) 2_665 53_455
Na2 Sn4 Na8 74.9(6) 73_445 53_455
Na8 Sn4 Na8 79.7(6) 33_545 53_455
Sn5 Sn4 Na5 67.2(3) 78_456 29_545
Sn5 Sn4 Na5 168.65(7) 90_546 29_545
Sn2 Sn4 Na5 64.7(2) 2_665 29_545
Na2 Sn4 Na5 61.6(3) 73_445 29_545
Na8 Sn4 Na5 62.3(3) 33_545 29_545
Na8 Sn4 Na5 127.4(3) 53_455 29_545
Sn5 Sn4 Na5 168.65(7) 78_456 49_455
Sn5 Sn4 Na5 67.2(3) 90_546 49_455
Sn2 Sn4 Na5 64.7(2) 2_665 49_455
Na2 Sn4 Na5 61.6(3) 73_445 49_455
Na8 Sn4 Na5 127.4(3) 33_545 49_455
Na8 Sn4 Na5 62.3(3) 53_455 49_455
Na5 Sn4 Na5 113.5(6) 29_545 49_455
Sn5 Sn4 Ba1 71.81(4) 78_456 2_665
Sn5 Sn4 Ba1 71.81(4) 90_546 2_665
Sn2 Sn4 Ba1 64.22(7) 2_665 2_665
Na2 Sn4 Ba1 132.5(7) 73_445 2_665
Na8 Sn4 Ba1 135.1(3) 33_545 2_665
Na8 Sn4 Ba1 135.1(3) 53_455 2_665
Na5 Sn4 Ba1 97.01(6) 29_545 2_665
Na5 Sn4 Ba1 97.01(6) 49_455 2_665
Sn5 Sn5 Sn4 108.48(4) 41_545 60_565
Sn5 Sn5 Sn3 104.65(3) 41_545 57
Sn4 Sn5 Sn3 106.53(5) 60_565 57
Sn5 Sn5 Na7 124.1(3) 41_545 57
Sn4 Sn5 Na7 125.6(3) 60_565 57
Sn3 Sn5 Na7 74.79(16) 57 57
Sn5 Sn5 Na8 125.5(2) 41_545 31_655
Sn4 Sn5 Na8 66.1(3) 60_565 31_655
Sn3 Sn5 Na8 129.5(3) 57 31_655
Na7 Sn5 Na8 72.3(4) 57 31_655
Sn5 Sn5 Na6 65.09(10) 41_545 49
Sn4 Sn5 Na6 124.3(4) 60_565 49
Sn3 Sn5 Na6 129.0(4) 57 49
Na7 Sn5 Na6 73.0(4) 57 49
Na8 Sn5 Na6 74.8(3) 31_655 49
Sn5 Sn5 Na5 66.59(8) 41_545 26_655
Sn4 Sn5 Na5 65.3(3) 60_565 26_655
Sn3 Sn5 Na5 163.2(2) 57 26_655
Na7 Sn5 Na5 122.0(3) 57 26_655
Na8 Sn5 Na5 62.5(3) 31_655 26_655
Na6 Sn5 Na5 61.9(5) 49 26_655
Sn5 Sn5 Na4 158.2(3) 41_545 53
Sn4 Sn5 Na4 73.98(6) 60_565 53
Sn3 Sn5 Na4 55.2(3) 57 53
Na7 Sn5 Na4 62.7(3) 57 53
Na8 Sn5 Na4 75.8(4) 31_655 53
Na6 Sn5 Na4 132.3(3) 49 53
Na5 Sn5 Na4 130.2(3) 26_655 53
Sn5 Sn5 Ba1 68.684(15) 41_545 52_466
Sn4 Sn5 Ba1 64.17(4) 60_565 52_466
Sn3 Sn5 Ba1 70.66(4) 57 52_466
Na7 Sn5 Ba1 145.35(16) 57 52_466
Na8 Sn5 Ba1 130.1(3) 31_655 52_466
Na6 Sn5 Ba1 133.04(17) 49 52_466
Na5 Sn5 Ba1 92.6(2) 26_655 52_466
Na4 Sn5 Ba1 94.5(2) 53 52_466
Sn7B Sn6 Sn7B 68.4(9) 77 69
Sn7B Sn6 Sn7B 36.1(9) 77 89
Sn7B Sn6 Sn7B 99.9(5) 69 89
Sn7B Sn6 Sn7B 99.9(5) 77 49
Sn7B Sn6 Sn7B 36.1(9) 69 49
Sn7B Sn6 Sn7B 121.4(8) 89 49
Sn7B Sn6 Sn7B 121.4(8) 77 37
Sn7B Sn6 Sn7B 99.9(5) 69 37
Sn7B Sn6 Sn7B 99.9(5) 89 37
Sn7B Sn6 Sn7B 68.4(9) 49 37
Sn7B Sn6 Sn7B 99.9(5) 77 33
Sn7B Sn6 Sn7B 121.4(8) 69 33
Sn7B Sn6 Sn7B 68.4(9) 89 33
Sn7B Sn6 Sn7B 99.9(5) 49 33
Sn7B Sn6 Sn7B 36.1(9) 37 33
Sn7B Sn6 Na8 111.8(5) 77 57
Sn7B Sn6 Na8 63.2(5) 69 57
Sn7B Sn6 Na8 145.8(5) 89 57
Sn7B Sn6 Na8 63.2(5) 49 57
Sn7B Sn6 Na8 111.8(5) 37 57
Sn7B Sn6 Na8 145.8(5) 33 57
Sn7B Sn6 Na8 63.2(5) 77 73
Sn7B Sn6 Na8 111.8(5) 69 73
Sn7B Sn6 Na8 63.2(5) 89 73
Sn7B Sn6 Na8 145.8(5) 49 73
Sn7B Sn6 Na8 145.8(5) 37 73
Sn7B Sn6 Na8 111.8(5) 33 73
Na8 Sn6 Na8 94.2(5) 57 73
Sn7B Sn6 Na8 145.8(5) 77 29
Sn7B Sn6 Na8 145.8(5) 69 29
Sn7B Sn6 Na8 111.8(5) 89 29
Sn7B Sn6 Na8 111.8(5) 49 29
Sn7B Sn6 Na8 63.2(5) 37 29
Sn7B Sn6 Na8 63.2(5) 33 29
Na8 Sn6 Na8 94.2(5) 57 29
Na8 Sn6 Na8 94.2(5) 73 29
Sn7B Sn6 Sn7A 8.4(5) 77 7_665
Sn7B Sn6 Sn7A 60.2(5) 69 7_665
Sn7B Sn6 Sn7A 44.3(5) 89 7_665
Sn7B Sn6 Sn7A 92.8(4) 49 7_665
Sn7B Sn6 Sn7A 122.9(4) 37 7_665
Sn7B Sn6 Sn7A 105.8(4) 33 7_665
Na8 Sn6 Sn7A 104.69(16) 57 7_665
Na8 Sn6 Sn7A 67.1(3) 73 7_665
Na8 Sn6 Sn7A 153.98(7) 29 7_665
Sn7B Sn6 Sn7A 60.2(5) 77 8_656
Sn7B Sn6 Sn7A 8.4(4) 69 8_656
Sn7B Sn6 Sn7A 92.8(4) 89 8_656
Sn7B Sn6 Sn7A 44.3(5) 49 8_656
Sn7B Sn6 Sn7A 105.8(4) 37 8_656
Sn7B Sn6 Sn7A 122.9(4) 33 8_656
Na8 Sn6 Sn7A 67.1(3) 57 8_656
Na8 Sn6 Sn7A 104.69(16) 73 8_656
Na8 Sn6 Sn7A 153.98(7) 29 8_656
Sn7A Sn6 Sn7A 52.03(14) 7_665 8_656
Sn7B Sn6 Sn7A 105.8(4) 77 3_656
Sn7B Sn6 Sn7A 44.3(5) 69 3_656
Sn7B Sn6 Sn7A 122.9(4) 89 3_656
Sn7B Sn6 Sn7A 8.4(5) 49 3_656
Sn7B Sn6 Sn7A 60.2(5) 37 3_656
Sn7B Sn6 Sn7A 92.8(5) 33 3_656
Na8 Sn6 Sn7A 67.1(3) 57 3_656
Na8 Sn6 Sn7A 153.98(7) 73 3_656
Na8 Sn6 Sn7A 104.68(16) 29 3_656
Sn7A Sn6 Sn7A 99.14(16) 7_665 3_656
Sn7A Sn6 Sn7A 52.25(16) 8_656 3_656
Sn7B Sn7A Sn7B 118(3) 39 51
Sn7B Sn7A Sn7B 22.9(12) 39 35
Sn7B Sn7A Sn7B 98.8(18) 51 35
Sn7B Sn7A Sn7B 98.8(18) 39 71
Sn7B Sn7A Sn7B 22.9(12) 51 71
Sn7B Sn7A Sn7B 77.6(10) 35 71
Sn7B Sn7A Sn7A 97.3(16) 39 2_665
Sn7B Sn7A Sn7A 97.3(16) 51 2_665
Sn7B Sn7A Sn7A 113.8(5) 35 2_665
Sn7B Sn7A Sn7A 113.8(5) 71 2_665
Sn7B Sn7A Sn7A 32.3(15) 39 9
Sn7B Sn7A Sn7A 90.7(14) 51 9
Sn7B Sn7A Sn7A 9.4(6) 35 9
Sn7B Sn7A Sn7A 68.9(5) 71 9
Sn7A Sn7A Sn7A 120.000(1) 2_665 9
Sn7B Sn7A Sn7A 90.7(14) 39 5
Sn7B Sn7A Sn7A 32.3(15) 51 5
Sn7B Sn7A Sn7A 68.9(5) 35 5
Sn7B Sn7A Sn7A 9.4(6) 71 5
Sn7A Sn7A Sn7A 120.0 2_665 5
Sn7A Sn7A Sn7A 60.0 9 5
Sn7B Sn7A Sn7B 44.7(14) 39 91
Sn7B Sn7A Sn7B 76.9(16) 51 91
Sn7B Sn7A Sn7B 22.4(9) 35 91
Sn7B Sn7A Sn7B 55.2(4) 71 91
Sn7A Sn7A Sn7B 121.2(4) 2_665 91
Sn7A Sn7A Sn7B 13.8(5) 9 91
Sn7A Sn7A Sn7B 46.5(5) 5 91
Sn7B Sn7A Sn7B 76.9(16) 39 79
Sn7B Sn7A Sn7B 44.7(14) 51 79
Sn7B Sn7A Sn7B 55.2(4) 35 79
Sn7B Sn7A Sn7B 22.4(9) 71 79
Sn7A Sn7A Sn7B 121.2(4) 2_665 79
Sn7A Sn7A Sn7B 46.5(5) 9 79
Sn7A Sn7A Sn7B 13.8(5) 5 79
Sn7B Sn7A Sn7B 32.9(9) 91 79
Sn7B Sn7A Na4 119.9(14) 39 81
Sn7B Sn7A Na4 119.9(14) 51 81
Sn7B Sn7A Na4 141.1(5) 35 81
Sn7B Sn7A Na4 141.1(5) 71 81
Sn7A Sn7A Na4 61.5(2) 2_665 81
Sn7A Sn7A Na4 149.32(4) 9 81
Sn7A Sn7A Na4 149.32(4) 5 81
Sn7B Sn7A Na4 163.1(5) 91 81
Sn7B Sn7A Na4 163.1(5) 79 81
Sn7B Sn7A Sn7B 84.0(18) 39 52_565
Sn7B Sn7A Sn7B 103.7(16) 51 52_565
Sn7B Sn7A Sn7B 100.9(9) 35 52_565
Sn7B Sn7A Sn7B 116.1(7) 71 52_565
Sn7A Sn7A Sn7B 13.3(4) 2_665 52_565
Sn7A Sn7A Sn7B 107.7(4) 9 52_565
Sn7A Sn7A Sn7B 120.3(3) 5 52_565
Sn7B Sn7A Sn7B 110.7(6) 91 52_565
Sn7B Sn7A Sn7B 117.8(6) 79 52_565
Na4 Sn7A Sn7B 68.7(4) 81 52_565
Sn7B Sn7A Sn7B 103.7(16) 39 40_655
Sn7B Sn7A Sn7B 84.0(18) 51 40_655
Sn7B Sn7A Sn7B 116.1(7) 35 40_655
Sn7B Sn7A Sn7B 100.9(9) 71 40_655
Sn7A Sn7A Sn7B 13.3(4) 2_665 40_655
Sn7A Sn7A Sn7B 120.3(3) 9 40_655
Sn7A Sn7A Sn7B 107.7(4) 5 40_655
Sn7B Sn7A Sn7B 117.8(6) 91 40_655
Sn7B Sn7A Sn7B 110.7(6) 79 40_655
Na4 Sn7A Sn7B 68.7(4) 81 40_655
Sn7B Sn7A Sn7B 23.0(8) 52_565 40_655
Sn7A Sn7B Sn7B 31.0(14) 51 86
Sn7A Sn7B Sn7B 147.7(15) 51 21
Sn7B Sn7B Sn7B 119.996(5) 86 21
Sn7A Sn7B Sn7A 138.2(19) 51 56
Sn7B Sn7B Sn7A 111.1(5) 86 56
Sn7B Sn7B Sn7A 9.4(6) 21 56
Sn7A Sn7B Sn7B 123.9(18) 51 30
Sn7B Sn7B Sn7B 95.3(10) 86 30
Sn7B Sn7B Sn7B 24.7(10) 21 30
Sn7A Sn7B Sn7B 16.1(6) 56 30
Sn7A Sn7B Sn7B 65.1(18) 51 84
Sn7B Sn7B Sn7B 35.3(10) 86 84
Sn7B Sn7B Sn7B 84.7(10) 21 84
Sn7A Sn7B Sn7B 75.8(6) 56 84
Sn7B Sn7B Sn7B 59.999(1) 30 84
Sn7A Sn7B Sn6 137.5(19) 51 49_454
Sn7B Sn7B Sn6 140.9(4) 86 49_454
Sn7B Sn7B Sn6 71.9(5) 21 49_454
Sn7A Sn7B Sn6 80.8(8) 56 49_454
Sn7B Sn7B Sn6 91.0(11) 30 49_454
Sn7B Sn7B Sn6 133.2(7) 84 49_454
Sn7A Sn7B Sn7B 89.3(14) 51 44
Sn7B Sn7B Sn7B 59.998(1) 86 44
Sn7B Sn7B Sn7B 59.998(3) 21 44
Sn7A Sn7B Sn7B 51.2(5) 56 44
Sn7B Sn7B Sn7B 35.3(10) 30 44
Sn7B Sn7B Sn7B 24.7(10) 84 44
Sn6 Sn7B Sn7B 117.7(4) 49_454 44
Sn7A Sn7B Sn7A 75.5(15) 51 58
Sn7B Sn7B Sn7A 46.5(5) 86 58
Sn7B Sn7B Sn7A 73.6(5) 21 58
Sn7A Sn7B Sn7A 64.6(4) 56 58
Sn7B Sn7B Sn7A 48.9(5) 30 58
Sn7B Sn7B Sn7A 11.4(5) 84 58
Sn6 Sn7B Sn7A 128.8(8) 49_454 58
Sn7B Sn7B Sn7A 13.8(5) 44 58
Sn7A Sn7B Na8 126.5(17) 51 9
Sn7B Sn7B Na8 152.9(5) 86 9
Sn7B Sn7B Na8 73.8(4) 21 9
Sn7A Sn7B Na8 80.5(7) 56 9
Sn7B Sn7B Na8 96.2(12) 30 9
Sn7B Sn7B Na8 146.8(9) 84 9
Sn6 Sn7B Na8 63.3(6) 49_454 9
Sn7B Sn7B Na8 127.6(4) 44 9
Sn7A Sn7B Na8 137.1(8) 58 9
Sn7A Sn7B Sn7A 69.3(15) 51 52_465
Sn7B Sn7B Sn7A 78.5(4) 86 52_465
Sn7B Sn7B Sn7A 131.9(4) 21 52_465
Sn7A Sn7B Sn7A 136.4(8) 56 52_465
Sn7B Sn7B Sn7A 132.2(3) 30 52_465
Sn7B Sn7B Sn7A 102.5(9) 84 52_465
Sn6 Sn7B Sn7A 69.0(4) 49_454 52_465
Sn7B Sn7B Sn7A 118.0(3) 44 52_465
Sn7A Sn7B Sn7A 111.7(6) 58 52_465
Na8 Sn7B Sn7A 110.7(6) 9 52_465
Sn7A Sn7B Sn7B 82.7(16) 51 85_455
Sn7B Sn7B Sn7B 89.997(2) 86 85_455
Sn7B Sn7B Sn7B 119.998(2) 21 85_455
Sn7A Sn7B Sn7B 125.7(5) 56 85_455
Sn7B Sn7B Sn7B 125.09(6) 30 85_455
Sn7B Sn7B Sn7B 109.5(5) 84 85_455
Sn6 Sn7B Sn7B 55.8(5) 49_454 85_455
Sn7B Sn7B Sn7B 119.997(2) 44 85_455
Sn7A Sn7B Sn7B 117.0(4) 58 85_455
Na8 Sn7B Sn7B 103.2(4) 9 85_455
Sn7A Sn7B Sn7B 13.3(4) 52_465 85_455
Sn10 Sn8 Sn10 36.8(15) 66 74
Sn10 Sn8 Sn10 110.5(7) 66 86
Sn10 Sn8 Sn10 76.1(11) 74 86
Sn10 Sn8 Sn10 76.1(11) 66 58
Sn10 Sn8 Sn10 110.5(7) 74 58
Sn10 Sn8 Sn10 137.6(18) 86 58
Sn10 Sn8 Sn10 110.4(7) 66 46
Sn10 Sn8 Sn10 137.6(18) 74 46
Sn10 Sn8 Sn10 110.4(7) 86 46
Sn10 Sn8 Sn10 36.8(15) 58 46
Sn10 Sn8 Sn10 137.6(18) 66 30
Sn10 Sn8 Sn10 110.4(7) 74 30
Sn10 Sn8 Sn10 36.8(15) 86 30
Sn10 Sn8 Sn10 110.4(7) 58 30
Sn10 Sn8 Sn10 76.1(11) 46 30
Sn10 Sn8 Sn9 23.6(9) 66 28
Sn10 Sn8 Sn9 23.6(9) 74 28
Sn10 Sn8 Sn9 87.9(4) 86 28
Sn10 Sn8 Sn9 87.9(4) 58 28
Sn10 Sn8 Sn9 114.4(10) 46 28
Sn10 Sn8 Sn9 114.4(10) 30 28
Sn10 Sn8 Sn9 87.9(4) 66 74
Sn10 Sn8 Sn9 114.4(10) 74 74
Sn10 Sn8 Sn9 114.4(10) 86 74
Sn10 Sn8 Sn9 23.6(9) 58 74
Sn10 Sn8 Sn9 23.6(9) 46 74
Sn10 Sn8 Sn9 87.9(4) 30 74
Sn9 Sn8 Sn9 91.0(4) 28 74
Sn10 Sn8 Sn9 114.4(10) 66 51
Sn10 Sn8 Sn9 87.9(4) 74 51
Sn10 Sn8 Sn9 23.6(9) 86 51
Sn10 Sn8 Sn9 114.4(10) 58 51
Sn10 Sn8 Sn9 87.9(4) 46 51
Sn10 Sn8 Sn9 23.6(9) 30 51
Sn9 Sn8 Sn9 91.0(4) 28 51
Sn9 Sn8 Sn9 91.0(4) 74 51
Sn10 Sn8 Na3 108.5(7) 66 .
Sn10 Sn8 Na3 108.5(7) 74 .
Sn10 Sn8 Na3 108.5(7) 86 .
Sn10 Sn8 Na3 108.5(7) 58 .
Sn10 Sn8 Na3 108.5(7) 46 .
Sn10 Sn8 Na3 108.5(7) 30 .
Sn9 Sn8 Na3 124.6(3) 28 .
Sn9 Sn8 Na3 124.6(3) 74 .
Sn9 Sn8 Na3 124.6(3) 51 .
Sn10 Sn8 Sn10 24.5(10) 66 9
Sn10 Sn8 Sn10 51.2(17) 74 9
Sn10 Sn8 Sn10 109.3(7) 86 9
Sn10 Sn8 Sn10 59.6(11) 58 9
Sn10 Sn8 Sn10 89.1(4) 46 9
Sn10 Sn8 Sn10 122.5(7) 30 9
Sn9 Sn8 Sn10 28.3(8) 28 9
Sn9 Sn8 Sn10 65.6(8) 74 9
Sn9 Sn8 Sn10 103.1(4) 51 9
Na3 Sn8 Sn10 128.8(4) . 9
Sn10 Sn8 Sn10 51.2(17) 66 13
Sn10 Sn8 Sn10 24.5(10) 74 13
Sn10 Sn8 Sn10 59.6(11) 86 13
Sn10 Sn8 Sn10 109.3(7) 58 13
Sn10 Sn8 Sn10 122.5(7) 46 13
Sn10 Sn8 Sn10 89.1(4) 30 13
Sn9 Sn8 Sn10 28.3(8) 28 13
Sn9 Sn8 Sn10 103.1(4) 74 13
Sn9 Sn8 Sn10 65.6(8) 51 13
Na3 Sn8 Sn10 128.8(4) . 13
Sn10 Sn8 Sn10 53.3(12) 9 13
Sn10 Sn9 Sn10 72.4(10) 79 71
Sn10 Sn9 Sn10 41.4(14) 79 39
Sn10 Sn9 Sn10 111.3(9) 71 39
Sn10 Sn9 Sn10 111.3(9) 79 35
Sn10 Sn9 Sn10 41.4(13) 71 35
Sn10 Sn9 Sn10 141(2) 39 35
Sn10 Sn9 Sn10 141(2) 79 91
Sn10 Sn9 Sn10 111.3(9) 71 91
Sn10 Sn9 Sn10 111.3(9) 39 91
Sn10 Sn9 Sn10 72.3(10) 35 91
Sn10 Sn9 Sn10 111.3(9) 79 51
Sn10 Sn9 Sn10 141(2) 71 51
Sn10 Sn9 Sn10 72.3(10) 39 51
Sn10 Sn9 Sn10 111.3(9) 35 51
Sn10 Sn9 Sn10 41.4(14) 91 51
Sn10 Sn9 Sn8 26.6(9) 79 51
Sn10 Sn9 Sn8 86.2(6) 71 51
Sn10 Sn9 Sn8 26.6(9) 39 51
Sn10 Sn9 Sn8 115.4(12) 35 51
Sn10 Sn9 Sn8 115.4(12) 91 51
Sn10 Sn9 Sn8 86.2(6) 51 51
Sn10 Sn9 Sn8 86.2(6) 79 74
Sn10 Sn9 Sn8 26.6(9) 71 74
Sn10 Sn9 Sn8 115.4(12) 39 74
Sn10 Sn9 Sn8 26.6(9) 35 74
Sn10 Sn9 Sn8 86.2(6) 91 74
Sn10 Sn9 Sn8 115.4(12) 51 74
Sn8 Sn9 Sn8 89.0(4) 51 74
Sn10 Sn9 Sn8 115.4(12) 79 28
Sn10 Sn9 Sn8 115.4(12) 71 28
Sn10 Sn9 Sn8 86.2(6) 39 28
Sn10 Sn9 Sn8 86.2(6) 35 28
Sn10 Sn9 Sn8 26.6(9) 91 28
Sn10 Sn9 Sn8 26.6(9) 51 28
Sn8 Sn9 Sn8 89.0(4) 51 28
Sn8 Sn9 Sn8 89.0(4) 74 28
Sn10 Sn9 Sn10 27.6(12) 79 96
Sn10 Sn9 Sn10 55.4(8) 71 96
Sn10 Sn9 Sn10 56.7(16) 39 96
Sn10 Sn9 Sn10 87.7(5) 35 96
Sn10 Sn9 Sn10 121.6(9) 91 96
Sn10 Sn9 Sn10 109.5(9) 51 96
Sn8 Sn9 Sn10 30.8(7) 51 96
Sn8 Sn9 Sn10 61.3(7) 74 96
Sn8 Sn9 Sn10 100.8(4) 28 96
Sn10 Sn9 Sn10 55.4(8) 79 56
Sn10 Sn9 Sn10 27.6(12) 71 56
Sn10 Sn9 Sn10 87.7(5) 39 56
Sn10 Sn9 Sn10 56.7(16) 35 56
Sn10 Sn9 Sn10 109.5(9) 91 56
Sn10 Sn9 Sn10 121.6(9) 51 56
Sn8 Sn9 Sn10 61.3(7) 51 56
Sn8 Sn9 Sn10 30.8(7) 74 56
Sn8 Sn9 Sn10 100.8(4) 28 56
Sn10 Sn9 Sn10 31.3(15) 96 56
Sn10 Sn9 Sn10 109.5(9) 79 44
Sn10 Sn9 Sn10 56.7(16) 71 44
Sn10 Sn9 Sn10 121.6(9) 39 44
Sn10 Sn9 Sn10 27.6(12) 35 44
Sn10 Sn9 Sn10 55.4(8) 91 44
Sn10 Sn9 Sn10 87.7(5) 51 44
Sn8 Sn9 Sn10 100.8(4) 51 44
Sn8 Sn9 Sn10 30.8(7) 74 44
Sn8 Sn9 Sn10 61.3(7) 28 44
Sn10 Sn9 Sn10 81.9(6) 96 44
Sn10 Sn9 Sn10 57.0(10) 56 44
Sn10 Sn10 Sn9 69.3(7) 44 51
Sn10 Sn10 Sn8 71.6(7) 44 74
Sn9 Sn10 Sn8 129.8(7) 51 74
Sn10 Sn10 Sn10 119.986(3) 44 86
Sn9 Sn10 Sn10 53.8(5) 51 86
Sn8 Sn10 Sn10 132.4(5) 74 86
Sn10 Sn10 Sn10 120.007(6) 44 13
Sn9 Sn10 Sn10 132.8(7) 51 13
Sn8 Sn10 Sn10 51.9(6) 74 13
Sn10 Sn10 Sn10 90.002(7) 86 13
Sn10 Sn10 Sn10 98.2(6) 44 30
Sn9 Sn10 Sn10 34.4(4) 51 30
Sn8 Sn10 Sn10 129.5(6) 74 30
Sn10 Sn10 Sn10 21.7(6) 86 30
Sn10 Sn10 Sn10 102.3(4) 13 30
Sn10 Sn10 Sn10 38.2(6) 44 84
Sn9 Sn10 Sn10 34.4(4) 51 84
Sn8 Sn10 Sn10 97.0(7) 74 84
Sn10 Sn10 Sn10 81.7(6) 86 84
Sn10 Sn10 Sn10 124.84(6) 13 84
Sn10 Sn10 Sn10 59.996(3) 30 84
Sn10 Sn10 Sn10 134.83(18) 44 74
Sn9 Sn10 Sn10 97.6(19) 51 74
Sn8 Sn10 Sn10 88(2) 74 74
Sn10 Sn10 Sn10 49(2) 86 74
Sn10 Sn10 Sn10 41(2) 13 74
Sn10 Sn10 Sn10 64(2) 30 74
Sn10 Sn10 Sn10 109.9(15) 84 74
Sn10 Sn10 Sn10 100.6(7) 44 56
Sn9 Sn10 Sn10 129.4(8) 51 56
Sn8 Sn10 Sn10 34.8(4) 74 56
Sn10 Sn10 Sn10 101.1(4) 86 56
Sn10 Sn10 Sn10 19.4(7) 13 56
Sn10 Sn10 Sn10 107.34(17) 30 56
Sn10 Sn10 Sn10 110.3(5) 84 56
Sn10 Sn10 Sn10 54(3) 74 56
Sn10 Sn10 Sn10 40.6(7) 44 35
Sn9 Sn10 Sn10 96.2(7) 51 35
Sn8 Sn10 Sn10 34.8(4) 74 35
Sn10 Sn10 Sn10 124.58(9) 86 35
Sn10 Sn10 Sn10 79.4(7) 13 35
Sn10 Sn10 Sn10 108.9(5) 30 35
Sn10 Sn10 Sn10 62.5(6) 84 35
Sn10 Sn10 Sn10 103.3(18) 74 35
Sn10 Sn10 Sn10 60.002(2) 56 35
Sn10 Sn10 Sn10 59.991(1) 44 21
Sn9 Sn10 Sn10 19.4(10) 51 21
Sn8 Sn10 Sn10 111.0(9) 74 21
Sn10 Sn10 Sn10 59.995(1) 86 21
Sn10 Sn10 Sn10 119.998(3) 13 21
Sn10 Sn10 Sn10 38.3(6) 30 21
Sn10 Sn10 Sn10 21.7(6) 84 21
Sn10 Sn10 Sn10 93.1(15) 74 21
Sn10 Sn10 Sn10 112.0(3) 56 21
Sn10 Sn10 Sn10 78.9(4) 35 21
Sn10 Sn10 Sn10 60.005(2) 44 71
Sn9 Sn10 Sn10 109.0(10) 51 71
Sn8 Sn10 Sn10 21.2(9) 74 71
Sn10 Sn10 Sn10 119.999(5) 86 71
Sn10 Sn10 Sn10 60.003(3) 13 71
Sn10 Sn10 Sn10 110.9(3) 30 71
Sn10 Sn10 Sn10 77.6(4) 84 71
Sn10 Sn10 Sn10 86.9(15) 74 71
Sn10 Sn10 Sn10 40.6(7) 56 71
Sn10 Sn10 Sn10 19.4(7) 35 71
Sn10 Sn10 Sn10 89.998(4) 21 71
Sn2 Ba1 Sn4 46.52(4) . 10_656
Sn2 Ba1 Sn4 46.52(4) . 2_665
Sn4 Ba1 Sn4 77.87(5) 10_656 2_665
Sn2 Ba1 Sn4 46.52(4) . 6_566
Sn4 Ba1 Sn4 77.87(5) 10_656 6_566
Sn4 Ba1 Sn4 77.87(5) 2_665 6_566
Sn2 Ba1 Sn5 76.22(3) . 92_566
Sn4 Ba1 Sn5 74.80(3) 10_656 92_566
Sn4 Ba1 Sn5 44.02(2) 2_665 92_566
Sn4 Ba1 Sn5 119.32(6) 6_566 92_566
Sn2 Ba1 Sn5 76.22(3) . 52_566
Sn4 Ba1 Sn5 44.02(2) 10_656 52_566
Sn4 Ba1 Sn5 74.80(3) 2_665 52_566
Sn4 Ba1 Sn5 119.32(6) 6_566 52_566
Sn5 Ba1 Sn5 42.63(3) 92_566 52_566
Sn2 Ba1 Sn5 76.22(3) . 72_665
Sn4 Ba1 Sn5 44.02(2) 10_656 72_665
Sn4 Ba1 Sn5 119.32(6) 2_665 72_665
Sn4 Ba1 Sn5 74.80(3) 6_566 72_665
Sn5 Ba1 Sn5 114.52(3) 92_566 72_665
Sn5 Ba1 Sn5 73.49(3) 52_566 72_665
Sn2 Ba1 Sn5 76.22(3) . 80_656
Sn4 Ba1 Sn5 119.32(6) 10_656 80_656
Sn4 Ba1 Sn5 44.02(2) 2_665 80_656
Sn4 Ba1 Sn5 74.80(3) 6_566 80_656
Sn5 Ba1 Sn5 73.49(3) 92_566 80_656
Sn5 Ba1 Sn5 114.52(3) 52_566 80_656
Sn5 Ba1 Sn5 148.20(6) 72_665 80_656
Sn2 Ba1 Sn5 76.22(3) . 40_656
Sn4 Ba1 Sn5 119.32(6) 10_656 40_656
Sn4 Ba1 Sn5 74.80(3) 2_665 40_656
Sn4 Ba1 Sn5 44.02(2) 6_566 40_656
Sn5 Ba1 Sn5 114.52(3) 92_566 40_656
Sn5 Ba1 Sn5 148.20(6) 52_566 40_656
Sn5 Ba1 Sn5 114.52(3) 72_665 40_656
Sn5 Ba1 Sn5 42.63(3) 80_656 40_656
Sn2 Ba1 Sn5 76.22(3) . 36_665
Sn4 Ba1 Sn5 74.80(3) 10_656 36_665
Sn4 Ba1 Sn5 119.32(6) 2_665 36_665
Sn4 Ba1 Sn5 44.02(2) 6_566 36_665
Sn5 Ba1 Sn5 148.20(6) 92_566 36_665
Sn5 Ba1 Sn5 114.52(3) 52_566 36_665
Sn5 Ba1 Sn5 42.63(3) 72_665 36_665
Sn5 Ba1 Sn5 114.52(3) 80_656 36_665
Sn5 Ba1 Sn5 73.48(3) 40_656 36_665
Sn2 Ba1 Sn1 149.88(4) . 4_666
Sn4 Ba1 Sn1 114.40(4) 10_656 4_666
Sn4 Ba1 Sn1 114.40(4) 2_665 4_666
Sn4 Ba1 Sn1 163.59(6) 6_566 4_666
Sn5 Ba1 Sn1 75.76(4) 92_566 4_666
Sn5 Ba1 Sn1 75.76(4) 52_566 4_666
Sn5 Ba1 Sn1 105.90(3) 72_665 4_666
Sn5 Ba1 Sn1 105.90(3) 80_656 4_666
Sn5 Ba1 Sn1 126.15(5) 40_656 4_666
Sn5 Ba1 Sn1 126.15(5) 36_665 4_666
Sn2 Ba1 Sn1 149.88(4) . 2_666
Sn4 Ba1 Sn1 114.40(4) 10_656 2_666
Sn4 Ba1 Sn1 163.60(6) 2_665 2_666
Sn4 Ba1 Sn1 114.40(4) 6_566 2_666
Sn5 Ba1 Sn1 126.15(5) 92_566 2_666
Sn5 Ba1 Sn1 105.90(3) 52_566 2_666
Sn5 Ba1 Sn1 75.76(4) 72_665 2_666
Sn5 Ba1 Sn1 126.15(5) 80_656 2_666
Sn5 Ba1 Sn1 105.90(3) 40_656 2_666
Sn5 Ba1 Sn1 75.76(4) 36_665 2_666
Sn1 Ba1 Sn1 51.51(7) 4_666 2_666
Sn7B Na1 Sn7B 57.7(7) 69 77
Sn7B Na1 Sn7B 62.6(8) 69 70_565
Sn7B Na1 Sn7B 22.2(9) 77 70_565
Sn7B Na1 Sn7B 22.2(9) 69 78_556
Sn7B Na1 Sn7B 62.6(8) 77 78_556
Sn7B Na1 Sn7B 57.7(7) 70_565 78_556
Sn7B Na1 Sn7B 82.3(6) 69 89
Sn7B Na1 Sn7B 30.9(8) 77 89
Sn7B Na1 Sn7B 47.0(5) 70_565 89
Sn7B Na1 Sn7B 92.42(14) 78_556 89
Sn7B Na1 Sn7B 30.9(8) 69 49
Sn7B Na1 Sn7B 82.3(6) 77 49
Sn7B Na1 Sn7B 92.42(14) 70_565 49
Sn7B Na1 Sn7B 47.0(5) 78_556 49
Sn7B Na1 Sn7B 97.1(8) 89 49
Sn7B Na1 Sn7B 47.0(5) 69 92_556
Sn7B Na1 Sn7B 92.42(14) 77 92_556
Sn7B Na1 Sn7B 82.3(6) 70_565 92_556
Sn7B Na1 Sn7B 30.9(8) 78_556 92_556
Sn7B Na1 Sn7B 123.0(9) 89 92_556
Sn7B Na1 Sn7B 54.6(6) 49 92_556
Sn7B Na1 Sn7B 92.42(14) 69 52_565
Sn7B Na1 Sn7B 47.0(5) 77 52_565
Sn7B Na1 Sn7B 30.9(8) 70_565 52_565
Sn7B Na1 Sn7B 82.3(6) 78_556 52_565
Sn7B Na1 Sn7B 54.6(6) 89 52_565
Sn7B Na1 Sn7B 123.0(9) 49 52_565
Sn7B Na1 Sn7B 97.1(8) 92_556 52_565
Sn7B Na1 Sn7B 103.2(4) 69 34_655
Sn7B Na1 Sn7B 47.0(5) 77 34_655
Sn7B Na1 Sn7B 54.6(6) 70_565 34_655
Sn7B Na1 Sn7B 109.3(5) 78_556 34_655
Sn7B Na1 Sn7B 22.2(9) 89 34_655
Sn7B Na1 Sn7B 119.03(12) 49 34_655
Sn7B Na1 Sn7B 136.9(5) 92_556 34_655
Sn7B Na1 Sn7B 47.0(5) 52_565 34_655
Sn7B Na1 Sn7B 47.0(5) 69 38_655
Sn7B Na1 Sn7B 103.2(4) 77 38_655
Sn7B Na1 Sn7B 109.3(5) 70_565 38_655
Sn7B Na1 Sn7B 54.6(6) 78_556 38_655
Sn7B Na1 Sn7B 119.03(12) 89 38_655
Sn7B Na1 Sn7B 22.2(9) 49 38_655
Sn7B Na1 Sn7B 47.0(5) 92_556 38_655
Sn7B Na1 Sn7B 136.9(5) 52_565 38_655
Sn7B Na1 Sn7B 140.7(9) 34_655 38_655
Sn7B Na1 Sn7B 54.6(6) 69 36_655
Sn7B Na1 Sn7B 109.3(5) 77 36_655
Sn7B Na1 Sn7B 103.2(4) 70_565 36_655
Sn7B Na1 Sn7B 47.0(5) 78_556 36_655
Sn7B Na1 Sn7B 136.9(5) 89 36_655
Sn7B Na1 Sn7B 47.0(5) 49 36_655
Sn7B Na1 Sn7B 22.2(9) 92_556 36_655
Sn7B Na1 Sn7B 119.03(12) 52_565 36_655
Sn7B Na1 Sn7B 156.3(7) 34_655 36_655
Sn7B Na1 Sn7B 30.9(8) 38_655 36_655
Sn7B Na1 Sn7B 109.3(5) 69 40_655
Sn7B Na1 Sn7B 54.6(6) 77 40_655
Sn7B Na1 Sn7B 47.0(5) 70_565 40_655
Sn7B Na1 Sn7B 103.2(4) 78_556 40_655
Sn7B Na1 Sn7B 47.0(5) 89 40_655
Sn7B Na1 Sn7B 136.9(5) 49 40_655
Sn7B Na1 Sn7B 119.03(12) 92_556 40_655
Sn7B Na1 Sn7B 22.2(9) 52_565 40_655
Sn7B Na1 Sn7B 30.9(8) 34_655 40_655
Sn7B Na1 Sn7B 156.3(7) 38_655 40_655
Sn7B Na1 Sn7B 140.7(9) 36_655 40_655
Sn4 Na2 Sn4 108.5(8) 29 57
Sn4 Na2 Sn4 108.5(8) 29 73
Sn4 Na2 Sn4 108.5(8) 57 73
Sn4 Na2 Sn2 52.11(12) 29 28_566
Sn4 Na2 Sn2 125.6(3) 57 28_566
Sn4 Na2 Sn2 125.6(3) 73 28_566
Sn4 Na2 Sn2 125.6(3) 29 51_656
Sn4 Na2 Sn2 52.11(12) 57 51_656
Sn4 Na2 Sn2 125.6(3) 73 51_656
Sn2 Na2 Sn2 95.0(8) 28_566 51_656
Sn4 Na2 Sn2 125.6(3) 29 74_665
Sn4 Na2 Sn2 125.6(3) 57 74_665
Sn4 Na2 Sn2 52.11(12) 73 74_665
Sn2 Na2 Sn2 95.0(8) 28_566 74_665
Sn2 Na2 Sn2 95.0(8) 51_656 74_665
Sn4 Na2 Na5 64.77(14) 29 81
Sn4 Na2 Na5 64.77(14) 57 81
Sn4 Na2 Na5 166.0(15) 73 81
Sn2 Na2 Na5 61.2(3) 28_566 81
Sn2 Na2 Na5 61.2(3) 51_656 81
Sn2 Na2 Na5 141.9(14) 74_665 81
Sn4 Na2 Na5 64.77(14) 29 53
Sn4 Na2 Na5 166.0(15) 57 53
Sn4 Na2 Na5 64.77(14) 73 53
Sn2 Na2 Na5 61.2(3) 28_566 53
Sn2 Na2 Na5 141.9(14) 51_656 53
Sn2 Na2 Na5 61.2(3) 74_665 53
Na5 Na2 Na5 118.8(3) 81 53
Sn4 Na2 Na5 166.0(15) 29 25
Sn4 Na2 Na5 64.77(14) 57 25
Sn4 Na2 Na5 64.77(14) 73 25
Sn2 Na2 Na5 141.9(14) 28_566 25
Sn2 Na2 Na5 61.2(3) 51_656 25
Sn2 Na2 Na5 61.2(3) 74_665 25
Na5 Na2 Na5 118.8(3) 81 25
Na5 Na2 Na5 118.8(3) 53 25
Sn4 Na2 Na8 55.5(5) 29 57
Sn4 Na2 Na8 108.7(11) 57 57
Sn4 Na2 Na8 55.5(5) 73 57
Sn2 Na2 Na8 98.0(3) 28_566 57
Sn2 Na2 Na8 160.8(10) 51_656 57
Sn2 Na2 Na8 98.0(3) 74_665 57
Na5 Na2 Na8 113.6(7) 81 57
Na5 Na2 Na8 57.3(5) 53 57
Na5 Na2 Na8 113.6(7) 25 57
Sn4 Na2 Na8 55.5(5) 29 73
Sn4 Na2 Na8 55.5(5) 57 73
Sn4 Na2 Na8 108.7(11) 73 73
Sn2 Na2 Na8 98.0(3) 28_566 73
Sn2 Na2 Na8 98.0(3) 51_656 73
Sn2 Na2 Na8 160.8(10) 74_665 73
Na5 Na2 Na8 57.3(5) 81 73
Na5 Na2 Na8 113.6(7) 53 73
Na5 Na2 Na8 113.6(7) 25 73
Na8 Na2 Na8 66.3(7) 57 73
Sn4 Na2 Na8 108.7(11) 29 29
Sn4 Na2 Na8 55.5(5) 57 29
Sn4 Na2 Na8 55.5(5) 73 29
Sn2 Na2 Na8 160.8(10) 28_566 29
Sn2 Na2 Na8 97.9(3) 51_656 29
Sn2 Na2 Na8 97.9(3) 74_665 29
Na5 Na2 Na8 113.6(7) 81 29
Na5 Na2 Na8 113.6(7) 53 29
Na5 Na2 Na8 57.3(5) 25 29
Na8 Na2 Na8 66.3(7) 57 29
Na8 Na2 Na8 66.3(7) 73 29
Sn8 Na3 Sn3 130.9(4) . 5
Sn8 Na3 Sn3 130.9(4) . 9
Sn3 Na3 Sn3 81.7(6) 5 9
Sn8 Na3 Sn3 130.9(4) . .
Sn3 Na3 Sn3 81.7(6) 5 .
Sn3 Na3 Sn3 81.7(6) 9 .
Sn8 Na3 Sn1 180.0(5) . .
Sn3 Na3 Sn1 49.1(4) 5 .
Sn3 Na3 Sn1 49.1(4) 9 .
Sn3 Na3 Sn1 49.1(4) . .
Sn8 Na3 Sn10 24.5(4) . 66
Sn3 Na3 Sn10 107.5(4) 5 66
Sn3 Na3 Sn10 146.5(4) 9 66
Sn3 Na3 Sn10 130.8(4) . 66
Sn1 Na3 Sn10 155.5(4) . 66
Sn8 Na3 Sn10 24.5(4) . 74
Sn3 Na3 Sn10 107.5(4) 5 74
Sn3 Na3 Sn10 130.8(4) 9 74
Sn3 Na3 Sn10 146.5(4) . 74
Sn1 Na3 Sn10 155.5(4) . 74
Sn10 Na3 Sn10 15.9(4) 66 74
Sn8 Na3 Sn10 24.5(4) . 58
Sn3 Na3 Sn10 130.8(4) 5 58
Sn3 Na3 Sn10 146.5(4) 9 58
Sn3 Na3 Sn10 107.5(4) . 58
Sn1 Na3 Sn10 155.5(4) . 58
Sn10 Na3 Sn10 31.3(9) 66 58
Sn10 Na3 Sn10 42.1(7) 74 58
Sn8 Na3 Sn10 24.5(4) . 86
Sn3 Na3 Sn10 130.8(4) 5 86
Sn3 Na3 Sn10 107.5(4) 9 86
Sn3 Na3 Sn10 146.5(4) . 86
Sn1 Na3 Sn10 155.5(4) . 86
Sn10 Na3 Sn10 42.1(7) 66 86
Sn10 Na3 Sn10 31.3(9) 74 86
Sn10 Na3 Sn10 48.1(7) 58 86
Sn8 Na3 Sn10 24.5(4) . 46
Sn3 Na3 Sn10 146.5(4) 5 46
Sn3 Na3 Sn10 130.8(4) 9 46
Sn3 Na3 Sn10 107.5(4) . 46
Sn1 Na3 Sn10 155.5(4) . 46
Sn10 Na3 Sn10 42.1(7) 66 46
Sn10 Na3 Sn10 48.1(7) 74 46
Sn10 Na3 Sn10 15.9(4) 58 46
Sn10 Na3 Sn10 42.1(7) 86 46
Sn8 Na3 Sn10 24.5(4) . 30
Sn3 Na3 Sn10 146.5(4) 5 30
Sn3 Na3 Sn10 107.5(4) 9 30
Sn3 Na3 Sn10 130.8(4) . 30
Sn1 Na3 Sn10 155.5(4) . 30
Sn10 Na3 Sn10 48.1(7) 66 30
Sn10 Na3 Sn10 42.1(7) 74 30
Sn10 Na3 Sn10 42.1(7) 58 30
Sn10 Na3 Sn10 15.9(4) 86 30
Sn10 Na3 Sn10 31.3(9) 46 30
Sn8 Na3 Na7 70.3(4) . 5
Sn3 Na3 Na7 60.66(18) 5 5
Sn3 Na3 Na7 125.2(3) 9 5
Sn3 Na3 Na7 125.2(3) . 5
Sn1 Na3 Na7 109.7(4) . 5
Sn10 Na3 Na7 47.5(5) 66 5
Sn10 Na3 Na7 47.5(5) 74 5
Sn10 Na3 Na7 76.4(6) 58 5
Sn10 Na3 Na7 76.4(6) 86 5
Sn10 Na3 Na7 89.4(6) 46 5
Sn10 Na3 Na7 89.4(6) 30 5
Sn7A Na4 Sn7A 57.0(4) 30 29_544
Sn7A Na4 Sn3 178.9(4) 30 6
Sn7A Na4 Sn3 124.07(7) 29_544 6
Sn7A Na4 Sn3 124.07(7) 30 5
Sn7A Na4 Sn3 178.9(4) 29_544 5
Sn3 Na4 Sn3 54.8(4) 6 5
Sn7A Na4 Sn7B 10.4(4) 30 96
Sn7A Na4 Sn7B 56.1(5) 29_544 96
Sn3 Na4 Sn7B 169.7(4) 6 96
Sn3 Na4 Sn7B 124.9(3) 5 96
Sn7A Na4 Sn7B 10.4(4) 30 56
Sn7A Na4 Sn7B 56.1(5) 29_544 56
Sn3 Na4 Sn7B 169.7(4) 6 56
Sn3 Na4 Sn7B 124.9(3) 5 56
Sn7B Na4 Sn7B 20.5(7) 96 56
Sn7A Na4 Sn7B 56.1(5) 30 95_545
Sn7A Na4 Sn7B 10.4(4) 29_544 95_545
Sn3 Na4 Sn7B 124.9(3) 6 95_545
Sn3 Na4 Sn7B 169.7(4) 5 95_545
Sn7B Na4 Sn7B 57.5(7) 96 95_545
Sn7B Na4 Sn7B 53.1(7) 56 95_545
Sn7A Na4 Sn7B 56.1(5) 30 55_554
Sn7A Na4 Sn7B 10.4(4) 29_544 55_554
Sn3 Na4 Sn7B 124.9(3) 6 55_554
Sn3 Na4 Sn7B 169.7(4) 5 55_554
Sn7B Na4 Sn7B 53.1(7) 96 55_554
Sn7B Na4 Sn7B 57.5(7) 56 55_554
Sn7B Na4 Sn7B 20.5(7) 95_545 55_554
Sn7A Na4 Na7 57.4(3) 30 5
Sn7A Na4 Na7 114.5(6) 29_544 5
Sn3 Na4 Na7 121.5(6) 6 5
Sn3 Na4 Na7 66.6(3) 5 5
Sn7B Na4 Na7 59.5(4) 96 5
Sn7B Na4 Na7 59.5(4) 56 5
Sn7B Na4 Na7 112.6(6) 95_545 5
Sn7B Na4 Na7 112.6(6) 55_554 5
Sn7A Na4 Na7 114.5(6) 30 6
Sn7A Na4 Na7 57.4(3) 29_544 6
Sn3 Na4 Na7 66.6(3) 6 6
Sn3 Na4 Na7 121.5(6) 5 6
Sn7B Na4 Na7 112.6(6) 96 6
Sn7B Na4 Na7 112.6(6) 56 6
Sn7B Na4 Na7 59.5(4) 95_545 6
Sn7B Na4 Na7 59.5(4) 55_554 6
Na7 Na4 Na7 171.9(8) 5 6
Sn7A Na4 Sn5 130.8(4) 30 35
Sn7A Na4 Sn5 92.30(15) 29_544 35
Sn3 Na4 Sn5 49.77(19) 6 35
Sn3 Na4 Sn5 86.9(4) 5 35
Sn7B Na4 Sn5 121.1(5) 96 35
Sn7B Na4 Sn5 138.6(5) 56 35
Sn7B Na4 Sn5 100.1(4) 95_545 35
Sn7B Na4 Sn5 86.7(3) 55_554 35
Na7 Na4 Sn5 131.9(3) 5 35
Na7 Na4 Sn5 52.22(13) 6 35
Sn7A Na4 Sn5 130.8(4) 30 39
Sn7A Na4 Sn5 92.30(15) 29_544 39
Sn3 Na4 Sn5 49.77(19) 6 39
Sn3 Na4 Sn5 86.9(4) 5 39
Sn7B Na4 Sn5 138.6(5) 96 39
Sn7B Na4 Sn5 121.1(5) 56 39
Sn7B Na4 Sn5 86.7(3) 95_545 39
Sn7B Na4 Sn5 100.1(4) 55_554 39
Na7 Na4 Sn5 131.9(3) 5 39
Na7 Na4 Sn5 52.22(13) 6 39
Sn5 Na4 Sn5 82.2(2) 35 39
Na2 Na5 Na2 83.4(15) 4_566 25_544
Na2 Na5 Sn2 58.8(5) 4_566 50_664
Na2 Na5 Sn2 58.8(5) 25_544 50_664
Na2 Na5 Sn2 58.8(5) 4_566 75_646
Na2 Na5 Sn2 58.8(5) 25_544 75_646
Sn2 Na5 Sn2 92.0(5) 50_664 75_646
Na2 Na5 Sn4 53.7(3) 4_566 76_556
Na2 Na5 Sn4 106.6(6) 25_544 76_556
Sn2 Na5 Sn4 112.2(4) 50_664 76_556
Sn2 Na5 Sn4 48.52(13) 75_646 76_556
Na2 Na5 Sn4 53.7(3) 4_566 59_565
Na2 Na5 Sn4 106.6(6) 25_544 59_565
Sn2 Na5 Sn4 48.52(13) 50_664 59_565
Sn2 Na5 Sn4 112.2(4) 75_646 59_565
Sn4 Na5 Sn4 92.56(15) 76_556 59_565
Na2 Na5 Sn4 106.6(6) 4_566 49_554
Na2 Na5 Sn4 53.7(3) 25_544 49_554
Sn2 Na5 Sn4 48.52(13) 50_664 49_554
Sn2 Na5 Sn4 112.2(4) 75_646 49_554
Sn4 Na5 Sn4 156.3(6) 76_556 49_554
Sn4 Na5 Sn4 82.60(13) 59_565 49_554
Na2 Na5 Sn4 106.6(6) 4_566 81_545
Na2 Na5 Sn4 53.7(3) 25_544 81_545
Sn2 Na5 Sn4 112.2(4) 50_664 81_545
Sn2 Na5 Sn4 48.52(13) 75_646 81_545
Sn4 Na5 Sn4 82.60(13) 76_556 81_545
Sn4 Na5 Sn4 156.3(6) 59_565 81_545
Sn4 Na5 Sn4 92.56(15) 49_554 81_545
Na2 Na5 Sn5 132.78(16) 4_566 26_654
Na2 Na5 Sn5 98.7(5) 25_544 26_654
Sn2 Na5 Sn5 155.7(2) 50_664 26_654
Sn2 Na5 Sn5 81.99(6) 75_646 26_654
Sn4 Na5 Sn5 81.28(11) 76_556 26_654
Sn4 Na5 Sn5 154.7(5) 59_565 26_654
Sn4 Na5 Sn5 112.31(17) 49_554 26_654
Sn4 Na5 Sn5 47.47(6) 81_545 26_654
Na2 Na5 Sn5 132.78(16) 4_566 42_645
Na2 Na5 Sn5 98.7(5) 25_544 42_645
Sn2 Na5 Sn5 81.99(6) 50_664 42_645
Sn2 Na5 Sn5 155.7(2) 75_646 42_645
Sn4 Na5 Sn5 154.7(5) 76_556 42_645
Sn4 Na5 Sn5 81.28(11) 59_565 42_645
Sn4 Na5 Sn5 47.47(6) 49_554 42_645
Sn4 Na5 Sn5 112.31(17) 81_545 42_645
Sn5 Na5 Sn5 93.8(4) 26_654 42_645
Na2 Na5 Sn5 98.7(5) 4_566 19_665
Na2 Na5 Sn5 132.78(16) 25_544 19_665
Sn2 Na5 Sn5 155.7(2) 50_664 19_665
Sn2 Na5 Sn5 81.99(6) 75_646 19_665
Sn4 Na5 Sn5 47.47(6) 76_556 19_665
Sn4 Na5 Sn5 112.31(17) 59_565 19_665
Sn4 Na5 Sn5 154.7(5) 49_554 19_665
Sn4 Na5 Sn5 81.28(11) 81_545 19_665
Sn5 Na5 Sn5 46.81(16) 26_654 19_665
Sn5 Na5 Sn5 112.5(5) 42_645 19_665
Na2 Na5 Sn5 98.7(5) 4_566 3_656
Na2 Na5 Sn5 132.78(16) 25_544 3_656
Sn2 Na5 Sn5 81.99(6) 50_664 3_656
Sn2 Na5 Sn5 155.7(2) 75_646 3_656
Sn4 Na5 Sn5 112.31(17) 76_556 3_656
Sn4 Na5 Sn5 47.47(6) 59_565 3_656
Sn4 Na5 Sn5 81.28(10) 49_554 3_656
Sn4 Na5 Sn5 154.7(5) 81_545 3_656
Sn5 Na5 Sn5 112.5(5) 26_654 3_656
Sn5 Na5 Sn5 46.81(16) 42_645 3_656
Sn5 Na5 Sn5 93.8(4) 19_665 3_656
Sn10 Na6 Sn10 38.2(15) 21 5
Sn10 Na6 Sn10 51.1(6) 21 46
Sn10 Na6 Sn10 32.5(14) 5 46
Sn10 Na6 Sn10 32.5(14) 21 30
Sn10 Na6 Sn10 51.1(6) 5 30
Sn10 Na6 Sn10 38.2(15) 46 30
Sn10 Na6 Sn5 141.4(7) 21 89_445
Sn10 Na6 Sn5 120.3(10) 5 89_445
Sn10 Na6 Sn5 94.1(3) 46 89_445
Sn10 Na6 Sn5 110.3(9) 30 89_445
Sn10 Na6 Sn5 120.3(10) 21 49_454
Sn10 Na6 Sn5 141.4(7) 5 49_454
Sn10 Na6 Sn5 110.3(9) 46 49_454
Sn10 Na6 Sn5 94.1(3) 30 49_454
Sn5 Na6 Sn5 49.8(2) 89_445 49_454
Sn10 Na6 Sn5 110.3(9) 21 76_456
Sn10 Na6 Sn5 94.1(3) 5 76_456
Sn10 Na6 Sn5 120.3(10) 46 76_456
Sn10 Na6 Sn5 141.4(7) 30 76_456
Sn5 Na6 Sn5 101.5(5) 89_445 76_456
Sn5 Na6 Sn5 123.6(8) 49_454 76_456
Sn10 Na6 Sn5 94.1(3) 21 68_465
Sn10 Na6 Sn5 110.3(9) 5 68_465
Sn10 Na6 Sn5 141.4(7) 46 68_465
Sn10 Na6 Sn5 120.3(10) 30 68_465
Sn5 Na6 Sn5 123.6(8) 89_445 68_465
Sn5 Na6 Sn5 101.5(5) 49_454 68_465
Sn5 Na6 Sn5 49.8(2) 76_456 68_465
Sn10 Na6 Na5 154.5(3) 21 74
Sn10 Na6 Na5 154.5(3) 5 74
Sn10 Na6 Na5 154.5(3) 46 74
Sn10 Na6 Na5 154.5(3) 30 74
Sn5 Na6 Na5 61.8(4) 89_445 74
Sn5 Na6 Na5 61.8(4) 49_454 74
Sn5 Na6 Na5 61.8(4) 76_456 74
Sn5 Na6 Na5 61.8(4) 68_465 74
Sn10 Na6 Na7 84.4(10) 21 35
Sn10 Na6 Na7 50.5(4) 5 35
Sn10 Na6 Na7 69.6(10) 46 35
Sn10 Na6 Na7 100.9(7) 30 35
Sn5 Na6 Na7 99.7(2) 89_445 35
Sn5 Na6 Na7 149.4(4) 49_454 35
Sn5 Na6 Na7 51.17(16) 76_456 35
Sn5 Na6 Na7 93.72(18) 68_465 35
Na5 Na6 Na7 104.3(4) 74 35
Sn10 Na6 Na7 50.5(4) 21 28
Sn10 Na6 Na7 84.4(10) 5 28
Sn10 Na6 Na7 100.9(7) 46 28
Sn10 Na6 Na7 69.6(10) 30 28
Sn5 Na6 Na7 149.4(4) 89_445 28
Sn5 Na6 Na7 99.7(2) 49_454 28
Sn5 Na6 Na7 93.72(18) 76_456 28
Sn5 Na6 Na7 51.17(16) 68_465 28
Na5 Na6 Na7 104.3(4) 74 28
Na7 Na6 Na7 110.5(5) 35 28
Sn10 Na6 Na7 69.6(10) 21 9
Sn10 Na6 Na7 100.9(7) 5 9
Sn10 Na6 Na7 84.4(10) 46 9
Sn10 Na6 Na7 50.5(4) 30 9
Sn5 Na6 Na7 93.72(18) 89_445 9
Sn5 Na6 Na7 51.17(16) 49_454 9
Sn5 Na6 Na7 149.4(4) 76_456 9
Sn5 Na6 Na7 99.7(2) 68_465 9
Na5 Na6 Na7 104.3(4) 74 9
Na7 Na6 Na7 151.4(8) 35 9
Na7 Na6 Na7 61.8(4) 28 9
Sn10 Na7 Sn10 18.8(4) 58 46
Sn10 Na7 Sn5 96.6(6) 58 77_445
Sn10 Na7 Sn5 111.1(7) 46 77_445
Sn10 Na7 Sn5 111.1(7) 58 89_445
Sn10 Na7 Sn5 96.6(6) 46 89_445
Sn5 Na7 Sn5 97.9(3) 77_445 89_445
Sn10 Na7 Sn7A 145.8(9) 58 74
Sn10 Na7 Sn7A 145.8(9) 46 74
Sn5 Na7 Sn7A 97.6(3) 77_445 74
Sn5 Na7 Sn7A 97.6(3) 89_445 74
Sn10 Na7 Sn9 25.0(9) 58 74
Sn10 Na7 Sn9 25.0(9) 46 74
Sn5 Na7 Sn9 117.6(3) 77_445 74
Sn5 Na7 Sn9 117.6(3) 89_445 74
Sn7A Na7 Sn9 123.6(4) 74 74
Sn10 Na7 Sn7B 137.4(9) 58 28
Sn10 Na7 Sn7B 142.4(10) 46 28
Sn5 Na7 Sn7B 93.2(4) 77_445 28
Sn5 Na7 Sn7B 108.5(5) 89_445 28
Sn7A Na7 Sn7B 11.2(4) 74 28
Sn9 Na7 Sn7B 118.1(5) 74 28
Sn10 Na7 Sn7B 142.4(10) 58 64
Sn10 Na7 Sn7B 137.4(9) 46 64
Sn5 Na7 Sn7B 108.5(5) 77_445 64
Sn5 Na7 Sn7B 93.2(4) 89_445 64
Sn7A Na7 Sn7B 11.2(4) 74 64
Sn9 Na7 Sn7B 118.1(5) 74 64
Sn7B Na7 Sn7B 20.0(7) 28 64
Sn10 Na7 Na4 159.3(9) 58 9
Sn10 Na7 Na4 159.3(9) 46 9
Sn5 Na7 Na4 65.0(3) 77_445 9
Sn5 Na7 Na4 65.0(3) 89_445 9
Sn7A Na7 Na4 51.6(4) 74 9
Sn9 Na7 Na4 175.2(6) 74 9
Sn7B Na7 Na4 57.2(5) 28 9
Sn7B Na7 Na4 57.2(5) 64 9
Sn10 Na7 Sn3 110.7(10) 58 .
Sn10 Na7 Sn3 110.7(10) 46 .
Sn5 Na7 Sn3 48.93(15) 77_445 .
Sn5 Na7 Sn3 48.93(15) 89_445 .
Sn7A Na7 Sn3 102.0(3) 74 .
Sn9 Na7 Sn3 134.3(4) 74 .
Sn7B Na7 Sn3 106.9(5) 28 .
Sn7B Na7 Sn3 106.9(5) 64 .
Na4 Na7 Sn3 50.5(4) 9 .
Sn10 Na7 Na8 107.8(4) 58 35
Sn10 Na7 Na8 125.4(5) 46 35
Sn5 Na7 Na8 55.7(2) 77_445 35
Sn5 Na7 Na8 135.1(4) 89_445 35
Sn7A Na7 Na8 57.6(3) 74 35
Sn9 Na7 Na8 107.2(3) 74 35
Sn7B Na7 Na8 47.7(4) 28 35
Sn7B Na7 Na8 67.7(5) 64 35
Na4 Na7 Na8 70.6(3) 9 35
Sn3 Na7 Na8 96.5(3) . 35
Sn10 Na7 Na8 125.4(5) 58 56
Sn10 Na7 Na8 107.8(4) 46 56
Sn5 Na7 Na8 135.1(4) 77_445 56
Sn5 Na7 Na8 55.6(2) 89_445 56
Sn7A Na7 Na8 57.6(3) 74 56
Sn9 Na7 Na8 107.2(3) 74 56
Sn7B Na7 Na8 67.7(5) 28 56
Sn7B Na7 Na8 47.7(4) 64 56
Na4 Na7 Na8 70.6(3) 9 56
Sn3 Na7 Na8 96.5(3) . 56
Na8 Na7 Na8 115.1(6) 35 56
Sn7B Na8 Sn7B 32.4(9) 5 17
Sn7B Na8 Sn6 53.5(5) 5 73_445
Sn7B Na8 Sn6 53.5(5) 17 73_445
Sn7B Na8 Sn5 99.6(5) 5 82_546
Sn7B Na8 Sn5 127.3(6) 17 82_546
Sn6 Na8 Sn5 128.2(2) 73_445 82_546
Sn7B Na8 Sn5 127.3(6) 5 94_456
Sn7B Na8 Sn5 99.6(5) 17 94_456
Sn6 Na8 Sn5 128.2(2) 73_445 94_456
Sn5 Na8 Sn5 103.6(5) 82_546 94_456
Sn7B Na8 Sn4 108.6(4) 5 53_455
Sn7B Na8 Sn4 137.5(6) 17 53_455
Sn6 Na8 Sn4 93.0(4) 73_445 53_455
Sn5 Na8 Sn4 50.34(13) 82_546 53_455
Sn5 Na8 Sn4 122.7(5) 94_456 53_455
Sn7B Na8 Sn4 137.5(6) 5 33_545
Sn7B Na8 Sn4 108.6(4) 17 33_545
Sn6 Na8 Sn4 93.0(4) 73_445 33_545
Sn5 Na8 Sn4 122.7(5) 82_546 33_545
Sn5 Na8 Sn4 50.34(13) 94_456 33_545
Sn4 Na8 Sn4 97.2(4) 53_455 33_545
Sn7B Na8 Sn7A 9.4(4) 5 79
Sn7B Na8 Sn7A 40.9(5) 17 79
Sn6 Na8 Sn7A 59.9(3) 73_445 79
Sn5 Na8 Sn7A 90.2(2) 82_546 79
Sn5 Na8 Sn7A 130.8(5) 94_456 79
Sn4 Na8 Sn7A 102.54(18) 53_455 79
Sn4 Na8 Sn7A 146.9(4) 33_545 79
Sn7B Na8 Sn7A 40.9(5) 5 84
Sn7B Na8 Sn7A 9.4(4) 17 84
Sn6 Na8 Sn7A 59.9(3) 73_445 84
Sn5 Na8 Sn7A 130.8(5) 82_546 84
Sn5 Na8 Sn7A 90.2(2) 94_456 84
Sn4 Na8 Sn7A 146.9(4) 53_455 84
Sn4 Na8 Sn7A 102.54(18) 33_545 84
Sn7A Na8 Sn7A 48.9(3) 79 84
Sn7B Na8 Na5 161.8(5) 5 9
Sn7B Na8 Na5 161.8(5) 17 9
Sn6 Na8 Na5 136.6(7) 73_445 9
Sn5 Na8 Na5 62.2(3) 82_546 9
Sn5 Na8 Na5 62.2(3) 94_456 9
Sn4 Na8 Na5 60.6(3) 53_455 9
Sn4 Na8 Na5 60.6(3) 33_545 9
Sn7A Na8 Na5 152.4(3) 79 9
Sn7A Na8 Na5 152.4(3) 84 9
Sn7B Na8 Na7 59.2(5) 5 56
Sn7B Na8 Na7 77.3(5) 17 56
Sn6 Na8 Na7 111.2(4) 73_445 56
Sn5 Na8 Na7 52.0(3) 82_546 56
Sn5 Na8 Na7 101.8(5) 94_456 56
Sn4 Na8 Na7 95.6(2) 53_455 56
Sn4 Na8 Na7 151.8(5) 33_545 56
Sn7A Na8 Na7 51.6(3) 79 56
Sn7A Na8 Na7 79.1(4) 84 56
Na5 Na8 Na7 105.5(5) 9 56
Sn7B Na8 Na7 77.3(5) 5 35
Sn7B Na8 Na7 59.2(5) 17 35
Sn6 Na8 Na7 111.2(4) 73_445 35
Sn5 Na8 Na7 101.8(5) 82_546 35
Sn5 Na8 Na7 52.0(3) 94_456 35
Sn4 Na8 Na7 151.8(5) 53_455 35
Sn4 Na8 Na7 95.6(2) 33_545 35
Sn7A Na8 Na7 79.1(4) 79 35
Sn7A Na8 Na7 51.6(3) 84 35
Na5 Na8 Na7 105.5(5) 9 35
Na7 Na8 Na7 62.9(4) 56 35

loop_
_geom_bond_atom_site_label_1
_geom_bond_atom_site_label_2
_geom_bond_distance
_geom_bond_site_symmetry_2
Sn1 Sn3 2.895(2) 5
Sn1 Sn3 2.895(2) 9
Sn1 Sn3 2.895(2) .
Sn1 Na3 3.61(3) .
Sn1 Ba1 4.0135(19) 3_646
Sn1 Ba1 4.0135(19) 2_664
Sn1 Ba1 4.0136(19) 4_466
Sn2 Sn4 2.921(2) 10_656
Sn2 Sn4 2.921(2) 2_665
Sn2 Sn4 2.921(2) 6_566
Sn2 Na2 3.44(2) 51_656
Sn2 Na2 3.44(2) 74_665
Sn2 Na2 3.44(2) 28_566
Sn2 Na5 3.524(14) 50_665
Sn2 Na5 3.524(14) 78_566
Sn2 Na5 3.524(14) 34_656
Sn2 Ba1 3.625(3) .
Sn3 Sn3 2.896(3) 2
Sn3 Sn5 2.9251(12) 77_445
Sn3 Sn5 2.9252(12) 89_445
Sn3 Na4 3.145(19) 9
Sn3 Na3 3.338(19) .
Sn3 Na7 3.744(11) .
Sn4 Sn5 2.9069(15) 78_456
Sn4 Sn5 2.9070(15) 90_546
Sn4 Sn2 2.921(2) 2_665
Sn4 Na2 3.193(15) 73_445
Sn4 Na8 3.453(11) 33_545
Sn4 Na8 3.453(11) 53_455
Sn4 Na5 3.585(4) 29_545
Sn4 Na5 3.585(4) 49_455
Sn4 Ba1 3.765(2) 2_665
Sn5 Sn5 2.889(2) 41_545
Sn5 Sn4 2.9070(15) 60_565
Sn5 Sn3 2.9250(12) 57
Sn5 Na7 3.228(8) 57
Sn5 Na8 3.380(11) 31_655
Sn5 Na6 3.430(13) 49
Sn5 Na5 3.636(12) 26_655
Sn5 Na4 3.702(9) 53
Sn5 Ba1 3.9738(12) 52_466
Sn6 Sn7B 2.72(2) 77
Sn6 Sn7B 2.72(2) 69
Sn6 Sn7B 2.72(2) 89
Sn6 Sn7B 2.72(2) 49
Sn6 Sn7B 2.72(2) 37
Sn6 Sn7B 2.72(2) 33
Sn6 Na8 3.020(18) 57
Sn6 Na8 3.020(18) 73
Sn6 Na8 3.020(18) 29
Sn6 Sn7A 3.274(4) 7_665
Sn6 Sn7A 3.274(4) 8_656
Sn6 Sn7A 3.274(4) 3_656
Sn7A Sn7B 0.71(2) 39
Sn7A Sn7B 0.71(2) 51
Sn7A Sn7B 2.32(2) 35
Sn7A Sn7B 2.32(2) 71
Sn7A Sn7A 2.872(7) 2_665
Sn7A Sn7A 2.883(8) 9
Sn7A Sn7A 2.883(8) 5
Sn7A Sn7B 2.977(16) 91
Sn7A Sn7B 2.977(16) 79
Sn7A Na4 3.01(2) 81
Sn7A Sn7B 3.045(19) 52_565
Sn7A Sn7B 3.045(19) 40_655
Sn7B Sn7A 0.71(2) 51
Sn7B Sn7B 1.22(4) 86
Sn7B Sn7B 1.69(5) 21
Sn7B Sn7A 2.32(2) 56
Sn7B Sn7B 2.52(3) 30
Sn7B Sn7B 2.52(3) 84
Sn7B Sn6 2.72(2) 49_454
Sn7B Sn7B 2.90(3) 44
Sn7B Sn7A 2.977(16) 58
Sn7B Na8 3.02(2) 9
Sn7B Sn7A 3.045(19) 52_465
Sn7B Sn7B 3.05(4) 85_455
Sn8 Sn10 1.60(4) 66
Sn8 Sn10 1.60(4) 74
Sn8 Sn10 1.60(4) 86
Sn8 Sn10 1.60(4) 58
Sn8 Sn10 1.60(4) 46
Sn8 Sn10 1.60(4) 30
Sn8 Sn9 2.741(9) 28
Sn8 Sn9 2.741(9) 74
Sn8 Sn9 2.741(9) 51
Sn8 Na3 2.82(3) .
Sn8 Sn10 3.00(2) 9
Sn8 Sn10 3.00(2) 13
Sn9 Sn10 1.43(5) 79
Sn9 Sn10 1.43(5) 71
Sn9 Sn10 1.43(5) 39
Sn9 Sn10 1.43(5) 35
Sn9 Sn10 1.43(5) 91
Sn9 Sn10 1.43(5) 51
Sn9 Sn8 2.741(9) 51
Sn9 Sn8 2.741(9) 74
Sn9 Sn8 2.741(9) 28
Sn9 Sn10 3.12(2) 96
Sn9 Sn10 3.12(2) 56
Sn9 Sn10 3.12(2) 44
Sn10 Sn10 1.01(2) 44
Sn10 Sn9 1.43(5) 51
Sn10 Sn8 1.60(4) 74
Sn10 Sn10 1.69(7) 86
Sn10 Sn10 1.97(7) 13
Sn10 Sn10 2.36(7) 30
Sn10 Sn10 2.36(7) 84
Sn10 Sn10 2.59(2) 74
Sn10 Sn10 2.62(6) 56
Sn10 Sn10 2.62(6) 35
Sn10 Sn10 2.69(7) 21
Sn10 Sn10 2.98(7) 71
Ba1 Sn4 3.765(2) 10_656
Ba1 Sn4 3.765(2) 2_665
Ba1 Sn4 3.765(2) 6_566
Ba1 Sn5 3.9737(12) 92_566
Ba1 Sn5 3.9737(12) 52_566
Ba1 Sn5 3.9738(12) 72_665
Ba1 Sn5 3.9738(12) 80_656
Ba1 Sn5 3.9738(12) 40_656
Ba1 Sn5 3.9738(12) 36_665
Ba1 Sn1 4.0136(19) 4_666
Ba1 Sn1 4.0136(19) 2_666
Na1 Sn7B 3.161(18) 69
Na1 Sn7B 3.161(18) 77
Na1 Sn7B 3.161(18) 70_565
Na1 Sn7B 3.161(18) 78_556
Na1 Sn7B 3.161(18) 89
Na1 Sn7B 3.161(18) 49
Na1 Sn7B 3.161(18) 92_556
Na1 Sn7B 3.161(18) 52_565
Na1 Sn7B 3.161(18) 34_655
Na1 Sn7B 3.161(18) 38_655
Na1 Sn7B 3.161(18) 36_655
Na1 Sn7B 3.161(18) 40_655
Na2 Sn4 3.193(15) 29
Na2 Sn4 3.193(15) 57
Na2 Sn4 3.193(15) 73
Na2 Sn2 3.44(2) 28_566
Na2 Sn2 3.44(2) 51_656
Na2 Sn2 3.44(2) 74_665
Na2 Na5 3.484(16) 81
Na2 Na5 3.484(16) 53
Na2 Na5 3.484(16) 25
Na2 Na8 4.05(4) 57
Na2 Na8 4.05(4) 73
Na2 Na8 4.05(4) 29
Na3 Sn3 3.338(19) 5
Na3 Sn3 3.338(19) 9
Na3 Sn10 3.65(5) 66
Na3 Sn10 3.65(5) 74
Na3 Sn10 3.65(5) 58
Na3 Sn10 3.65(5) 86
Na3 Sn10 3.65(5) 46
Na3 Sn10 3.65(5) 30
Na3 Na7 3.992(16) 5
Na4 Sn7A 3.01(2) 30
Na4 Sn7A 3.01(2) 29_544
Na4 Sn3 3.145(19) 6
Na4 Sn3 3.145(19) 5
Na4 Sn7B 3.42(3) 96
Na4 Sn7B 3.42(3) 56
Na4 Sn7B 3.42(3) 95_545
Na4 Sn7B 3.42(3) 55_554
Na4 Na7 3.630(13) 5
Na4 Na7 3.630(13) 6
Na4 Sn5 3.702(9) 35
Na4 Sn5 3.702(9) 39
Na5 Na2 3.484(16) 4_566
Na5 Na2 3.484(16) 25_544
Na5 Sn2 3.524(14) 50_664
Na5 Sn2 3.524(14) 75_646
Na5 Sn4 3.585(4) 76_556
Na5 Sn4 3.585(4) 59_565
Na5 Sn4 3.585(4) 49_554
Na5 Sn4 3.585(4) 81_545
Na5 Sn5 3.636(12) 26_654
Na5 Sn5 3.636(12) 42_645
Na5 Sn5 3.636(12) 19_665
Na5 Sn5 3.636(12) 3_656
Na6 Sn10 3.01(3) 21
Na6 Sn10 3.01(3) 5
Na6 Sn10 3.01(3) 46
Na6 Sn10 3.01(3) 30
Na6 Sn5 3.430(13) 89_445
Na6 Sn5 3.430(13) 49_454
Na6 Sn5 3.430(13) 76_456
Na6 Sn5 3.430(13) 68_465
Na6 Na5 3.64(3) 74
Na6 Na7 3.962(10) 35
Na6 Na7 3.962(10) 28
Na6 Na7 3.962(10) 9
Na7 Sn10 3.10(2) 58
Na7 Sn10 3.10(2) 46
Na7 Sn5 3.228(7) 77_445
Na7 Sn5 3.228(7) 89_445
Na7 Sn7A 3.235(15) 74
Na7 Sn9 3.376(15) 74
Na7 Sn7B 3.50(2) 28
Na7 Sn7B 3.50(2) 64
Na7 Na4 3.630(13) 9
Na7 Na8 3.900(17) 35
Na7 Na8 3.900(17) 56
Na8 Sn7B 3.02(2) 5
Na8 Sn7B 3.02(2) 17
Na8 Sn6 3.020(18) 73_445
Na8 Sn5 3.380(11) 82_546
Na8 Sn5 3.380(11) 94_456
Na8 Sn4 3.453(11) 53_455
Na8 Sn4 3.453(11) 33_545
Na8 Sn7A 3.485(15) 79
Na8 Sn7A 3.485(15) 84
Na8 Na5 3.645(19) 9
Na8 Na7 3.900(17) 56
Na8 Na7 3.900(17) 35
